data_7246065
loop_
_publ_author_name
'He, Yuan-Chun'
'Yu, Hao-Long'
'Zhao, Kai-Yang'
'Wang, Yao'
'Geng, Chang-Sheng'
'Wu, Shuang'
'Yang, Hong-Kun'
'Zhao, Fang-Hua'

_publ_section_title
;
 Three new Zn(ii) coordination polymers for highly selective and sensitive
 detection of Fe3+
;
_journal_issue 2
_journal_name_full CrystEngComm
_journal_page_first 328
_journal_page_last 336
_journal_paper_doi 10.1039/D2CE01382G
_journal_volume 25
_journal_year 2023
_chemical_formula_moiety 'C32 H24 O17 Zn3, 0.5(O)'
_chemical_formula_sum 'C32 H25 O17.5 Zn3'
_chemical_formula_weight 885.63
_space_group_crystal_system monoclinic
_space_group_IT_number 14
_space_group_name_Hall '-P 2yn'
_space_group_name_H-M_alt 'P 1 21/n 1'
_atom_sites_solution_hydrogens mixed
_atom_sites_solution_primary dual
_audit_creation_date 2022-07-25
_audit_creation_method
;
Olex2 1.5
(compiled 2022.04.07 svn.rca3783a0 for OlexSys, GUI svn.r6498)
;
_audit_update_record
;
2022-10-05 deposited with the CCDC.	2022-11-15 downloaded from the CCDC.
;
_cell_angle_alpha 90
_cell_angle_beta 91.3200(10)
_cell_angle_gamma 90
_cell_formula_units_Z 4
_cell_length_a 8.4102(2)
_cell_length_b 24.2114(6)
_cell_length_c 15.6405(4)
_cell_measurement_reflns_used 9062
_cell_measurement_temperature 293(2)
_cell_measurement_theta_max 2.56
_cell_measurement_theta_min 28.25
_cell_volume 3183.92(14)
_computing_cell_refinement 'SAINT V8.40A (Bruker, 2019)'
_computing_data_collection 'Bruker APEX2'
_computing_data_reduction 'SAINT V8.40A (Bruker, 2019)'
_computing_molecular_graphics 'Olex2 1.5 (Dolomanov et al., 2009)'
_computing_publication_material 'Olex2 1.5 (Dolomanov et al., 2009)'
_computing_structure_refinement 'SHELXL 2018/3 (Sheldrick, 2015)'
_computing_structure_solution 'olex2.solve 1.5 (Bourhis et al., 2015)'
_diffrn_ambient_temperature 293.15
_diffrn_measured_fraction_theta_full 0.999
_diffrn_measured_fraction_theta_max 0.999
_diffrn_measurement_device_type 'Bruker APEX-II CCD'
_diffrn_measurement_method '\f and \w scans'
_diffrn_radiation_type MoK\a
_diffrn_radiation_wavelength 0.71073
_diffrn_reflns_av_R_equivalents 0.0385
_diffrn_reflns_av_unetI/netI 0.0228
_diffrn_reflns_Laue_measured_fraction_full 0.999
_diffrn_reflns_Laue_measured_fraction_max 0.999
_diffrn_reflns_limit_h_max 10
_diffrn_reflns_limit_h_min -10
_diffrn_reflns_limit_k_max 29
_diffrn_reflns_limit_k_min -29
_diffrn_reflns_limit_l_max 18
_diffrn_reflns_limit_l_min -18
_diffrn_reflns_number 42402
_diffrn_reflns_point_group_measured_fraction_full 0.999
_diffrn_reflns_point_group_measured_fraction_max 0.999
_diffrn_reflns_theta_full 25.000
_diffrn_reflns_theta_max 25.350
_diffrn_reflns_theta_min 2.564
_diffrn_source 'sealed tube'
_diffrn_source_current 30.0
_diffrn_source_power 1.5
_diffrn_source_voltage 50.0
_diffrn_standards_number 0
_exptl_absorpt_coefficient_mu 2.328
_exptl_absorpt_correction_T_max 0.7457
_exptl_absorpt_correction_T_min 0.6079
_exptl_absorpt_correction_type multi-scan
_exptl_absorpt_process_details
;
SADABS-2016/2 (Bruker,2016/2) was used for absorption correction.
wR2(int) was 0.0773 before and 0.0532 after correction.
The Ratio of minimum to maximum transmission is 0.8152.
The \l/2 correction factor is Not present.
;
_exptl_crystal_density_diffrn 1.848
_exptl_crystal_density_method 'not measured'
_exptl_crystal_description block
_exptl_crystal_F_000 1788
_exptl_crystal_size_max 0.3
_exptl_crystal_size_mid 0.24
_exptl_crystal_size_min 0.23
_exptl_transmission_factor_max 0.7457
_exptl_transmission_factor_min 0.6079
_refine_diff_density_max 0.536
_refine_diff_density_min -1.364
_refine_diff_density_rms 0.093
_refine_ls_extinction_method none
_refine_ls_goodness_of_fit_ref 1.069
_refine_ls_hydrogen_treatment mixed
_refine_ls_matrix_type full
_refine_ls_number_parameters 496
_refine_ls_number_reflns 5818
_refine_ls_number_restraints 6
_refine_ls_restrained_S_all 1.068
_refine_ls_R_factor_all 0.0444
_refine_ls_R_factor_gt 0.0356
_refine_ls_shift/su_max 0.002
_refine_ls_shift/su_mean 0.000
_refine_ls_structure_factor_coef Fsqd
_refine_ls_weighting_details 'w=1/[\s^2^(Fo^2^)+(0.0561P)^2^+6.3689P] where P=(Fo^2^+2Fc^2^)/3'
_refine_ls_weighting_scheme calc
_refine_ls_wR_factor_gt 0.1003
_refine_ls_wR_factor_ref 0.1062
_reflns_Friedel_coverage 0.000
_reflns_number_gt 4970
_reflns_number_total 5818
_reflns_threshold_expression 'I > 2\s(I)'
_cod_data_source_file d2ce01382g2.cif
_cod_data_source_block 1
_cod_original_formula_sum 'C32 H25 O17.50 Zn3'
_cod_database_code 7246065
_shelx_shelxl_version_number 2018/3
_shelx_space_group_comment
;
The symmetry employed for this shelxl refinement is uniquely defined
by the following loop, which should always be used as a source of
symmetry information in preference to the above space-group names.
They are only intended as comments.
;
_shelx_estimated_absorpt_t_max 0.617
_shelx_estimated_absorpt_t_min 0.542
_olex2_refinement_description
;
1. Restrained distances
 O1W-H1WA = O1W-H1WB
 0.9 with sigma of 0.01
 O2W-H2WA = O2W-H2WB
 0.9 with sigma of 0.01
 O3W-H3WA = O3W-H3WB
 0.9 with sigma of 0.01
2. Others
 Fixed Sof: O4W(0.5)
3.a Secondary CH2 refined with riding coordinates:
 C9(H9A,H9B), C25(H25A,H25B)
3.b Aromatic/amide H refined with riding coordinates:
 C3(H3), C5(H5), C7(H7), C11(H11), C12(H12), C13(H13), C14(H14), C19(H19),
 C21(H21), C23(H23), C27(H27), C28(H28), C29(H29), C30(H30)
;
_olex2_submission_special_instructions 'No special instructions were received'

loop_
_space_group_symop_operation_xyz
'x, y, z'
'-x+1/2, y+1/2, -z+1/2'
'-x, -y, -z'
'x-1/2, -y-1/2, z-1/2'

loop_
_atom_site_label
_atom_site_type_symbol
_atom_site_fract_x
_atom_site_fract_y
_atom_site_fract_z
_atom_site_U_iso_or_equiv
_atom_site_adp_type
_atom_site_occupancy
_atom_site_site_symmetry_order
_atom_site_calc_flag
_atom_site_refinement_flags_posn
_atom_site_refinement_flags_adp
_atom_site_refinement_flags_occupancy
_atom_site_disorder_assembly
_atom_site_disorder_group
Zn1 Zn 0.60503(5) 0.67625(2) 0.26763(3) 0.02034(12) Uani 1 1 d . . . . .
Zn2 Zn 0.30841(5) 0.63912(2) 0.13664(3) 0.02476(13) Uani 1 1 d . . . . .
Zn3 Zn -0.27858(5) 0.99753(2) 0.50801(3) 0.02680(13) Uani 1 1 d . . . . .
C1 C 0.3008(4) 0.73191(14) 0.2708(2) 0.0239(8) Uani 1 1 d . . . . .
C2 C 0.1960(4) 0.77687(14) 0.3052(2) 0.0212(7) Uani 1 1 d . . . . .
C3 C 0.2532(4) 0.81245(15) 0.3678(2) 0.0221(7) Uani 1 1 d . . . . .
H3 H 0.355503 0.807717 0.390501 0.027 Uiso 1 1 calc R U . . .
C4 C 0.1592(4) 0.85505(14) 0.3969(2) 0.0209(7) Uani 1 1 d . . . . .
C5 C 0.0042(4) 0.86127(15) 0.3640(2) 0.0257(8) Uani 1 1 d . . . . .
H5 H -0.059574 0.889767 0.383589 0.031 Uiso 1 1 calc R U . . .
C6 C -0.0548(4) 0.82508(15) 0.3022(3) 0.0254(8) Uani 1 1 d . . . . .
C7 C 0.0428(4) 0.78306(15) 0.2730(2) 0.0255(8) Uani 1 1 d . . . . .
H7 H 0.004400 0.758831 0.231276 0.031 Uiso 1 1 calc R U . . .
C8 C 0.2283(4) 0.89575(15) 0.4588(2) 0.0241(8) Uani 1 1 d . . . . .
C9 C -0.2183(5) 0.82974(18) 0.2632(3) 0.0397(11) Uani 1 1 d . . . . .
H9A H -0.211097 0.835770 0.202071 0.048 Uiso 1 1 calc R U . . .
H9B H -0.275964 0.795588 0.271988 0.048 Uiso 1 1 calc R U . . .
C10 C -0.4463(4) 0.88749(15) 0.2658(2) 0.0240(8) Uani 1 1 d . . . . .
C11 C -0.5175(5) 0.85792(16) 0.1991(3) 0.0306(9) Uani 1 1 d . . . . .
H11 H -0.465218 0.827764 0.176001 0.037 Uiso 1 1 calc R U . . .
C12 C -0.6651(5) 0.87301(19) 0.1671(3) 0.0363(10) Uani 1 1 d . . . . .
H12 H -0.711205 0.852949 0.122232 0.044 Uiso 1 1 calc R U . . .
C13 C -0.7454(5) 0.91722(19) 0.2002(3) 0.0376(10) Uani 1 1 d . . . . .
H13 H -0.845130 0.927048 0.178311 0.045 Uiso 1 1 calc R U . . .
C14 C -0.6761(5) 0.94677(17) 0.2664(3) 0.0315(9) Uani 1 1 d . . . . .
H14 H -0.730386 0.976737 0.288789 0.038 Uiso 1 1 calc R U . . .
C15 C -0.5270(4) 0.93308(15) 0.3007(2) 0.0228(7) Uani 1 1 d . . . . .
C16 C -0.4648(4) 0.96610(15) 0.3739(2) 0.0241(8) Uani 1 1 d . . . . .
C17 C 0.8905(4) 0.66427(15) 0.3518(2) 0.0243(8) Uani 1 1 d . . . . .
C18 C 1.0165(4) 0.67844(15) 0.4181(2) 0.0224(7) Uani 1 1 d . . . . .
C19 C 0.9934(4) 0.72265(15) 0.4735(2) 0.0224(7) Uani 1 1 d . . . . .
H19 H 0.897638 0.741893 0.471617 0.027 Uiso 1 1 calc R U . . .
C20 C 1.1127(4) 0.73811(14) 0.5317(2) 0.0213(7) Uani 1 1 d . . . . .
C21 C 1.2563(4) 0.70960(16) 0.5338(2) 0.0248(8) Uani 1 1 d . . . . .
H21 H 1.337072 0.720280 0.571891 0.030 Uiso 1 1 calc R U . . .
C22 C 1.2797(5) 0.66499(17) 0.4788(2) 0.0282(8) Uani 1 1 d . . . . .
C23 C 1.1601(5) 0.64962(16) 0.4219(2) 0.0271(8) Uani 1 1 d . . . . .
H23 H 1.175408 0.619741 0.385583 0.033 Uiso 1 1 calc R U . . .
C24 C 1.0826(4) 0.78492(14) 0.5928(2) 0.0212(7) Uani 1 1 d . . . . .
C25 C 1.4330(6) 0.6332(2) 0.4871(3) 0.0469(13) Uani 1 1 d . . . . .
H25A H 1.518214 0.657907 0.505158 0.056 Uiso 1 1 calc R U . . .
H25B H 1.423061 0.604664 0.530086 0.056 Uiso 1 1 calc R U . . .
C26 C 1.5847(5) 0.56838(16) 0.4065(2) 0.0276(8) Uani 1 1 d . . . . .
C27 C 1.6710(6) 0.5522(2) 0.4783(3) 0.0444(12) Uani 1 1 d . . . . .
H27 H 1.654802 0.569827 0.530179 0.053 Uiso 1 1 calc R U . . .
C28 C 1.7814(6) 0.5099(2) 0.4738(3) 0.0558(15) Uani 1 1 d . . . . .
H28 H 1.840328 0.499933 0.522371 0.067 Uiso 1 1 calc R U . . .
C29 C 1.8044(7) 0.4828(2) 0.3983(3) 0.0566(15) Uani 1 1 d . . . . .
H29 H 1.877453 0.454054 0.395646 0.068 Uiso 1 1 calc R U . . .
C30 C 1.7181(6) 0.49853(18) 0.3259(3) 0.0410(11) Uani 1 1 d . . . . .
H30 H 1.732694 0.479776 0.274825 0.049 Uiso 1 1 calc R U . . .
C31 C 1.6096(4) 0.54209(15) 0.3284(2) 0.0245(8) Uani 1 1 d . . . . .
C32 C 1.5264(4) 0.55727(15) 0.2475(2) 0.0221(7) Uani 1 1 d . . . . .
O1 O 0.7565(3) 0.68836(12) 0.35979(17) 0.0311(6) Uani 1 1 d . . . . .
O2 O 0.9157(3) 0.63189(13) 0.29288(19) 0.0401(7) Uani 1 1 d . . . . .
O3 O 0.9735(3) 0.81827(11) 0.57303(17) 0.0303(6) Uani 1 1 d . . . . .
O4 O 1.1666(3) 0.78620(11) 0.66053(16) 0.0289(6) Uani 1 1 d . . . . .
O5 O 1.4701(3) 0.60877(12) 0.40702(17) 0.0336(7) Uani 1 1 d . . . . .
O6 O 1.4969(3) 0.60816(10) 0.22936(16) 0.0229(5) Uani 1 1 d . . . . .
O7 O 1.4908(3) 0.51939(11) 0.19653(18) 0.0326(6) Uani 1 1 d . . . . .
O8 O 0.4377(3) 0.72715(11) 0.30485(19) 0.0328(6) Uani 1 1 d . . . . .
O9 O 0.2464(3) 0.70333(12) 0.2108(2) 0.0365(7) Uani 1 1 d . . . . .
O10 O 0.3648(3) 0.89081(12) 0.4884(2) 0.0387(7) Uani 1 1 d . . . . .
O11 O 0.1427(3) 0.93902(10) 0.47498(17) 0.0272(6) Uani 1 1 d . . . . .
O12 O -0.3013(3) 0.87411(12) 0.30054(19) 0.0350(7) Uani 1 1 d . . . . .
O13 O -0.3272(3) 0.95767(12) 0.40415(18) 0.0330(6) Uani 1 1 d . . . . .
O14 O -0.5531(3) 1.00428(11) 0.40433(17) 0.0308(6) Uani 1 1 d . . . . .
O1W O 0.1477(4) 0.59171(13) 0.1983(2) 0.0417(8) Uani 1 1 d D . . . .
O2W O 0.1523(4) 0.65683(16) 0.0348(3) 0.0549(9) Uani 1 1 d D . . . .
O3W O -0.1306(3) 0.93925(11) 0.56365(17) 0.0249(5) Uani 1 1 d D . . . .
O4W O 0.0913(12) 0.7551(5) -0.0225(7) 0.095(3) Uani 0.5 1 d . . P . .
H1WA H 0.096(10) 0.565(3) 0.170(5) 0.143 Uiso 1 1 d D U . . .
H1WB H 0.070(7) 0.608(3) 0.227(5) 0.143 Uiso 1 1 d D U . . .
H2WA H 0.169(12) 0.670(4) -0.018(3) 0.143 Uiso 1 1 d D U . . .
H2WB H 0.056(5) 0.641(3) 0.028(6) 0.143 Uiso 1 1 d D U . . .
H3WA H -0.076(10) 0.956(3) 0.606(4) 0.143 Uiso 1 1 d D U . . .
H3WB H -0.050(7) 0.933(4) 0.528(4) 0.143 Uiso 1 1 d D U . . .

loop_
_atom_site_aniso_label
_atom_site_aniso_U_11
_atom_site_aniso_U_22
_atom_site_aniso_U_33
_atom_site_aniso_U_23
_atom_site_aniso_U_13
_atom_site_aniso_U_12
Zn1 0.0190(2) 0.0185(2) 0.0234(2) -0.00305(16) -0.00313(16) 0.00118(15)
Zn2 0.0224(2) 0.0195(2) 0.0325(3) -0.00571(17) 0.00259(18) -0.00338(16)
Zn3 0.0270(2) 0.0257(2) 0.0277(3) -0.00655(17) 0.00047(18) -0.00098(17)
C1 0.0237(19) 0.0175(17) 0.031(2) -0.0001(15) 0.0072(16) 0.0023(14)
C2 0.0210(18) 0.0153(16) 0.0274(19) -0.0004(14) 0.0041(14) 0.0020(13)
C3 0.0174(17) 0.0238(18) 0.0251(19) 0.0016(14) 0.0020(14) 0.0013(14)
C4 0.0228(18) 0.0159(16) 0.0240(18) -0.0018(14) 0.0016(15) 0.0004(13)
C5 0.0232(19) 0.0223(18) 0.032(2) -0.0074(15) 0.0016(16) 0.0052(14)
C6 0.0196(18) 0.0226(18) 0.034(2) -0.0060(15) -0.0023(15) 0.0052(14)
C7 0.0260(19) 0.0194(18) 0.031(2) -0.0069(15) 0.0024(16) 0.0005(15)
C8 0.025(2) 0.0233(19) 0.0242(19) -0.0009(15) 0.0029(15) -0.0004(15)
C9 0.028(2) 0.038(2) 0.053(3) -0.027(2) -0.012(2) 0.0131(18)
C10 0.0190(18) 0.0266(19) 0.0262(19) -0.0003(15) -0.0010(15) 0.0026(14)
C11 0.031(2) 0.030(2) 0.030(2) -0.0082(16) -0.0004(17) -0.0004(16)
C12 0.033(2) 0.045(3) 0.030(2) -0.0073(19) -0.0067(18) -0.0015(19)
C13 0.025(2) 0.054(3) 0.033(2) 0.002(2) -0.0110(17) 0.0071(19)
C14 0.029(2) 0.038(2) 0.028(2) 0.0006(17) 0.0008(16) 0.0131(17)
C15 0.0227(18) 0.0234(18) 0.0224(18) -0.0014(14) 0.0017(14) 0.0031(14)
C16 0.028(2) 0.0238(18) 0.0208(18) 0.0008(15) 0.0043(15) 0.0023(15)
C17 0.0217(19) 0.0273(19) 0.0238(19) 0.0002(15) 0.0007(15) -0.0014(15)
C18 0.0194(18) 0.0254(19) 0.0224(18) -0.0005(14) -0.0006(14) 0.0015(14)
C19 0.0182(17) 0.0246(18) 0.0243(18) 0.0029(15) 0.0003(14) 0.0044(14)
C20 0.0214(18) 0.0212(17) 0.0213(18) 0.0011(14) 0.0037(14) 0.0038(14)
C21 0.0231(19) 0.032(2) 0.0189(18) -0.0024(15) -0.0036(14) 0.0052(15)
C22 0.025(2) 0.035(2) 0.0242(19) -0.0048(16) -0.0049(16) 0.0109(16)
C23 0.029(2) 0.0265(19) 0.0253(19) -0.0064(15) -0.0019(16) 0.0087(16)
C24 0.0220(18) 0.0193(17) 0.0222(18) 0.0004(14) 0.0020(14) 0.0009(14)
C25 0.040(3) 0.066(3) 0.034(2) -0.024(2) -0.012(2) 0.033(2)
C26 0.0247(19) 0.028(2) 0.030(2) -0.0034(16) -0.0030(16) 0.0087(15)
C27 0.048(3) 0.054(3) 0.030(2) -0.012(2) -0.010(2) 0.027(2)
C28 0.055(3) 0.069(4) 0.042(3) -0.006(2) -0.017(2) 0.038(3)
C29 0.062(3) 0.063(3) 0.045(3) -0.007(2) -0.008(2) 0.045(3)
C30 0.048(3) 0.042(3) 0.034(2) -0.0060(19) -0.002(2) 0.022(2)
C31 0.0244(19) 0.0212(18) 0.0277(19) -0.0003(15) -0.0017(15) 0.0031(14)
C32 0.0185(18) 0.0227(18) 0.0251(19) -0.0011(15) 0.0014(14) 0.0011(14)
O1 0.0222(14) 0.0396(16) 0.0312(15) -0.0093(12) -0.0077(11) 0.0051(12)
O2 0.0290(16) 0.0531(19) 0.0381(17) -0.0230(15) -0.0011(13) 0.0013(13)
O3 0.0322(15) 0.0304(15) 0.0281(14) -0.0040(11) -0.0029(12) 0.0120(12)
O4 0.0310(15) 0.0302(14) 0.0251(14) -0.0050(11) -0.0048(11) 0.0079(11)
O5 0.0329(15) 0.0420(16) 0.0256(14) -0.0088(12) -0.0054(12) 0.0199(13)
O6 0.0261(13) 0.0169(12) 0.0256(13) 0.0002(10) -0.0037(10) -0.0012(10)
O7 0.0437(17) 0.0206(13) 0.0332(15) -0.0048(11) -0.0102(13) 0.0006(12)
O8 0.0242(14) 0.0285(14) 0.0455(17) -0.0093(12) -0.0010(12) 0.0088(11)
O9 0.0278(15) 0.0309(15) 0.0506(18) -0.0205(14) -0.0049(13) 0.0088(12)
O10 0.0290(16) 0.0410(17) 0.0455(18) -0.0118(14) -0.0103(13) 0.0051(13)
O11 0.0255(14) 0.0214(13) 0.0350(15) -0.0087(11) 0.0035(11) -0.0005(10)
O12 0.0229(14) 0.0358(15) 0.0458(17) -0.0212(13) -0.0092(12) 0.0128(12)
O13 0.0287(15) 0.0373(16) 0.0328(15) -0.0154(13) -0.0049(12) 0.0062(12)
O14 0.0380(16) 0.0258(14) 0.0291(15) -0.0019(11) 0.0066(12) 0.0092(12)
O1W 0.0356(17) 0.0372(17) 0.053(2) -0.0192(14) 0.0194(14) -0.0117(13)
O2W 0.0380(19) 0.055(2) 0.071(3) -0.0006(19) -0.0244(18) -0.0069(16)
O3W 0.0243(14) 0.0239(13) 0.0266(14) 0.0000(11) -0.0008(11) 0.0040(11)
O4W 0.071(6) 0.113(8) 0.102(8) 0.046(6) 0.009(5) 0.016(6)

loop_
_atom_type_symbol
_atom_type_description
_atom_type_scat_dispersion_real
_atom_type_scat_dispersion_imag
_atom_type_scat_source
C C 0.0033 0.0016 'International Tables Vol C Tables 4.2.6.8 and 6.1.1.4'
H H 0.0000 0.0000 'International Tables Vol C Tables 4.2.6.8 and 6.1.1.4'
O O 0.0106 0.0060 'International Tables Vol C Tables 4.2.6.8 and 6.1.1.4'
Zn Zn 0.2839 1.4301 'International Tables Vol C Tables 4.2.6.8 and 6.1.1.4'

loop_
_geom_angle_atom_site_label_1
_geom_angle_atom_site_label_2
_geom_angle_atom_site_label_3
_geom_angle
_geom_angle_site_symmetry_1
_geom_angle_site_symmetry_3
_geom_angle_publ_flag
O1 Zn1 O4 112.41(12) . 4_575 ?
O1 Zn1 O6 130.42(11) . 1_455 ?
O1 Zn1 O8 98.54(12) . . ?
O6 Zn1 O4 104.75(11) 1_455 4_575 ?
O8 Zn1 O4 99.51(12) . 4_575 ?
O8 Zn1 O6 106.59(11) . 1_455 ?
O3 Zn2 O6 90.32(10) 4_575 1_455 ?
O3 Zn2 O9 94.58(12) 4_575 . ?
O3 Zn2 O1W 176.49(12) 4_575 . ?
O3 Zn2 O2W 86.92(14) 4_575 . ?
O3 Zn2 O3W 90.76(10) 4_575 4_675 ?
O6 Zn2 O3W 83.24(9) 1_455 4_675 ?
O9 Zn2 O6 94.24(11) . 1_455 ?
O9 Zn2 O1W 88.78(12) . . ?
O9 Zn2 O2W 96.56(14) . . ?
O9 Zn2 O3W 174.11(12) . 4_675 ?
O1W Zn2 O6 88.41(12) . 1_455 ?
O1W Zn2 O2W 93.72(15) . . ?
O1W Zn2 O3W 85.84(10) . 4_675 ?
O2W Zn2 O6 169.03(13) . 1_455 ?
O2W Zn2 O3W 86.19(13) . 4_675 ?
O11 Zn3 O14 110.51(11) 3_576 3_476 ?
O11 Zn3 O3W 97.87(11) 3_576 . ?
O13 Zn3 O11 128.98(12) . 3_576 ?
O13 Zn3 O14 115.40(12) . 3_476 ?
O13 Zn3 O3W 97.32(11) . . ?
O14 Zn3 O3W 97.24(11) 3_476 . ?
O8 C1 C2 116.8(3) . . ?
O9 C1 C2 117.5(3) . . ?
O9 C1 O8 125.7(3) . . ?
C3 C2 C1 120.4(3) . . ?
C7 C2 C1 119.8(3) . . ?
C7 C2 C3 119.8(3) . . ?
C2 C3 H3 119.8 . . ?
C2 C3 C4 120.4(3) . . ?
C4 C3 H3 119.8 . . ?
C3 C4 C5 119.6(3) . . ?
C3 C4 C8 119.3(3) . . ?
C5 C4 C8 120.9(3) . . ?
C4 C5 H5 119.9 . . ?
C6 C5 C4 120.2(3) . . ?
C6 C5 H5 119.9 . . ?
C5 C6 C7 119.1(3) . . ?
C5 C6 C9 123.2(3) . . ?
C7 C6 C9 117.7(3) . . ?
C2 C7 C6 120.8(3) . . ?
C2 C7 H7 119.6 . . ?
C6 C7 H7 119.6 . . ?
O10 C8 C4 121.7(3) . . ?
O10 C8 O11 121.4(3) . . ?
O11 C8 C4 116.7(3) . . ?
C6 C9 H9A 109.6 . . ?
C6 C9 H9B 109.6 . . ?
H9A C9 H9B 108.1 . . ?
O12 C9 C6 110.3(3) . . ?
O12 C9 H9A 109.6 . . ?
O12 C9 H9B 109.6 . . ?
C11 C10 C15 119.3(3) . . ?
O12 C10 C11 122.9(3) . . ?
O12 C10 C15 117.8(3) . . ?
C10 C11 H11 119.8 . . ?
C12 C11 C10 120.4(4) . . ?
C12 C11 H11 119.8 . . ?
C11 C12 H12 119.5 . . ?
C13 C12 C11 121.0(4) . . ?
C13 C12 H12 119.5 . . ?
C12 C13 H13 120.5 . . ?
C12 C13 C14 119.1(4) . . ?
C14 C13 H13 120.5 . . ?
C13 C14 H14 119.1 . . ?
C13 C14 C15 121.8(4) . . ?
C15 C14 H14 119.1 . . ?
C10 C15 C16 123.8(3) . . ?
C14 C15 C10 118.3(3) . . ?
C14 C15 C16 117.9(3) . . ?
O13 C16 C15 120.6(3) . . ?
O13 C16 O14 120.8(3) . . ?
O14 C16 C15 118.6(3) . . ?
O1 C17 C18 115.9(3) . . ?
O2 C17 C18 122.0(3) . . ?
O2 C17 O1 122.1(3) . . ?
C19 C18 C17 119.8(3) . . ?
C19 C18 C23 119.4(3) . . ?
C23 C18 C17 120.7(3) . . ?
C18 C19 H19 119.8 . . ?
C20 C19 C18 120.3(3) . . ?
C20 C19 H19 119.8 . . ?
C19 C20 C21 119.7(3) . . ?
C19 C20 C24 119.2(3) . . ?
C21 C20 C24 121.1(3) . . ?
C20 C21 H21 119.9 . . ?
C20 C21 C22 120.3(3) . . ?
C22 C21 H21 119.9 . . ?
C21 C22 C25 118.4(3) . . ?
C23 C22 C21 119.7(3) . . ?
C23 C22 C25 121.9(4) . . ?
C18 C23 H23 119.7 . . ?
C22 C23 C18 120.7(3) . . ?
C22 C23 H23 119.7 . . ?
O3 C24 C20 117.4(3) . . ?
O3 C24 O4 125.7(3) . . ?
O4 C24 C20 116.9(3) . . ?
C22 C25 H25A 109.7 . . ?
C22 C25 H25B 109.7 . . ?
H25A C25 H25B 108.2 . . ?
O5 C25 C22 110.0(3) . . ?
O5 C25 H25A 109.7 . . ?
O5 C25 H25B 109.7 . . ?
C27 C26 C31 119.7(4) . . ?
O5 C26 C27 123.6(4) . . ?
O5 C26 C31 116.7(3) . . ?
C26 C27 H27 119.7 . . ?
C26 C27 C28 120.6(4) . . ?
C28 C27 H27 119.7 . . ?
C27 C28 H28 119.8 . . ?
C29 C28 C27 120.5(4) . . ?
C29 C28 H28 119.8 . . ?
C28 C29 H29 120.3 . . ?
C28 C29 C30 119.4(4) . . ?
C30 C29 H29 120.3 . . ?
C29 C30 H30 119.5 . . ?
C29 C30 C31 121.1(4) . . ?
C31 C30 H30 119.5 . . ?
C26 C31 C32 123.9(3) . . ?
C30 C31 C26 118.7(4) . . ?
C30 C31 C32 117.4(3) . . ?
O6 C32 C31 120.7(3) . . ?
O7 C32 C31 117.8(3) . . ?
O7 C32 O6 121.4(3) . . ?
C17 O1 Zn1 115.3(2) . . ?
C24 O3 Zn2 135.8(2) . 4_676 ?
C24 O4 Zn1 124.6(2) . 4_676 ?
C26 O5 C25 118.0(3) . . ?
Zn1 O6 Zn2 103.32(10) 1_655 1_655 ?
C32 O6 Zn1 130.5(2) . 1_655 ?
C32 O6 Zn2 126.1(2) . 1_655 ?
C1 O8 Zn1 125.7(2) . . ?
C1 O9 Zn2 140.1(3) . . ?
C8 O11 Zn3 109.8(2) . 3_576 ?
C10 O12 C9 117.5(3) . . ?
C16 O13 Zn3 114.3(2) . . ?
C16 O14 Zn3 131.7(2) . 3_476 ?
Zn2 O1W H1WA 120(6) . . ?
Zn2 O1W H1WB 119(6) . . ?
H1WA O1W H1WB 103(7) . . ?
Zn2 O2W H2WA 132(6) . . ?
Zn2 O2W H2WB 124(6) . . ?
H2WA O2W H2WB 102(8) . . ?
Zn2 O3W H3WA 97(6) 4_576 . ?
Zn2 O3W H3WB 111(6) 4_576 . ?
Zn3 O3W Zn2 129.85(12) . 4_576 ?
Zn3 O3W H3WA 107(6) . . ?
Zn3 O3W H3WB 108(6) . . ?
H3WA O3W H3WB 99(7) . . ?

loop_
_geom_bond_atom_site_label_1
_geom_bond_atom_site_label_2
_geom_bond_distance
_geom_bond_site_symmetry_2
_geom_bond_publ_flag
Zn1 O1 1.924(3) . ?
Zn1 O4 1.985(3) 4_575 ?
Zn1 O6 1.969(2) 1_455 ?
Zn1 O8 1.969(3) . ?
Zn2 O3 2.011(3) 4_575 ?
Zn2 O6 2.252(2) 1_455 ?
Zn2 O9 2.015(3) . ?
Zn2 O1W 2.034(3) . ?
Zn2 O2W 2.085(4) . ?
Zn2 O3W 2.279(3) 4_675 ?
Zn3 O11 1.930(3) 3_576 ?
Zn3 O13 1.925(3) . ?
Zn3 O14 1.994(3) 3_476 ?
Zn3 O3W 2.061(3) . ?
C1 C2 1.508(5) . ?
C1 O8 1.262(5) . ?
C1 O9 1.245(5) . ?
C2 C3 1.383(5) . ?
C2 C7 1.381(5) . ?
C3 H3 0.9300 . ?
C3 C4 1.383(5) . ?
C4 C5 1.399(5) . ?
C4 C8 1.490(5) . ?
C5 H5 0.9300 . ?
C5 C6 1.388(5) . ?
C6 C7 1.391(5) . ?
C6 C9 1.496(5) . ?
C7 H7 0.9300 . ?
C8 O10 1.234(5) . ?
C8 O11 1.300(4) . ?
C9 H9A 0.9700 . ?
C9 H9B 0.9700 . ?
C9 O12 1.415(5) . ?
C10 C11 1.390(5) . ?
C10 C15 1.412(5) . ?
C10 O12 1.362(4) . ?
C11 H11 0.9300 . ?
C11 C12 1.378(6) . ?
C12 H12 0.9300 . ?
C12 C13 1.373(6) . ?
C13 H13 0.9300 . ?
C13 C14 1.376(6) . ?
C14 H14 0.9300 . ?
C14 C15 1.392(5) . ?
C15 C16 1.482(5) . ?
C16 O13 1.257(5) . ?
C16 O14 1.284(4) . ?
C17 C18 1.505(5) . ?
C17 O1 1.277(5) . ?
C17 O2 1.232(5) . ?
C18 C19 1.394(5) . ?
C18 C23 1.395(5) . ?
C19 H19 0.9300 . ?
C19 C20 1.390(5) . ?
C20 C21 1.391(5) . ?
C20 C24 1.508(5) . ?
C21 H21 0.9300 . ?
C21 C22 1.397(5) . ?
C22 C23 1.380(5) . ?
C22 C25 1.504(5) . ?
C23 H23 0.9300 . ?
C24 O3 1.255(4) . ?
C24 O4 1.260(4) . ?
C25 H25A 0.9700 . ?
C25 H25B 0.9700 . ?
C25 O5 1.426(5) . ?
C26 C27 1.379(6) . ?
C26 C31 1.398(5) . ?
C26 O5 1.373(4) . ?
C27 H27 0.9300 . ?
C27 C28 1.385(6) . ?
C28 H28 0.9300 . ?
C28 C29 1.369(7) . ?
C29 H29 0.9300 . ?
C29 C30 1.383(7) . ?
C30 H30 0.9300 . ?
C30 C31 1.396(5) . ?
C31 C32 1.479(5) . ?
C32 O6 1.287(4) . ?
C32 O7 1.247(4) . ?
O1W H1WA 0.899(10) . ?
O1W H1WB 0.897(10) . ?
O2W H2WA 0.898(10) . ?
O2W H2WB 0.900(10) . ?
O3W H3WA 0.900(11) . ?
O3W H3WB 0.897(11) . ?

loop_
_geom_hbond_atom_site_label_D
_geom_hbond_atom_site_label_H
_geom_hbond_atom_site_label_A
_geom_hbond_distance_DH
_geom_hbond_distance_HA
_geom_hbond_distance_DA
_geom_hbond_angle_DHA
_geom_hbond_site_symmetry_A
_geom_hbond_publ_flag
C25 H25A O4W 0.97 2.24 3.018(12) 136.7 4_776 yes
O1W H1WA O14 0.899(10) 1.90(3) 2.763(4) 161(9) 2_445 yes
O1W H1WB O2 0.897(10) 1.770(18) 2.660(4) 171(9) 1_455 yes
O2W H2WB O10 0.900(10) 1.87(2) 2.761(4) 168(9) 4_575 yes
O3W H3WA O6 0.900(11) 2.54(8) 3.009(4) 113(7) 4_476 yes
O3W H3WA O7 0.900(11) 1.62(2) 2.503(4) 167(9) 4_476 yes
O3W H3WB O11 0.897(11) 1.84(3) 2.711(4) 162(9) . yes

loop_
_geom_torsion_atom_site_label_1
_geom_torsion_atom_site_label_2
_geom_torsion_atom_site_label_3
_geom_torsion_atom_site_label_4
_geom_torsion
_geom_torsion_site_symmetry_1
_geom_torsion_site_symmetry_2
_geom_torsion_site_symmetry_3
_geom_torsion_site_symmetry_4
_geom_torsion_publ_flag
C1 C2 C3 C4 177.4(3) . . . . ?
C1 C2 C7 C6 -178.4(3) . . . . ?
C2 C1 O8 Zn1 -175.1(2) . . . . ?
C2 C1 O9 Zn2 -178.8(3) . . . . ?
C2 C3 C4 C5 1.4(5) . . . . ?
C2 C3 C4 C8 -174.7(3) . . . . ?
C3 C2 C7 C6 0.6(6) . . . . ?
C3 C4 C5 C6 -0.3(6) . . . . ?
C3 C4 C8 O10 -4.0(5) . . . . ?
C3 C4 C8 O11 170.8(3) . . . . ?
C4 C5 C6 C7 -0.7(6) . . . . ?
C4 C5 C6 C9 -179.0(4) . . . . ?
C4 C8 O11 Zn3 -144.6(3) . . . 3_576 ?
C5 C4 C8 O10 180.0(4) . . . . ?
C5 C4 C8 O11 -5.3(5) . . . . ?
C5 C6 C7 C2 0.5(6) . . . . ?
C5 C6 C9 O12 -2.1(6) . . . . ?
C6 C9 O12 C10 173.3(4) . . . . ?
C7 C2 C3 C4 -1.6(5) . . . . ?
C7 C6 C9 O12 179.5(4) . . . . ?
C8 C4 C5 C6 175.7(3) . . . . ?
C9 C6 C7 C2 179.0(4) . . . . ?
C10 C11 C12 C13 -0.3(7) . . . . ?
C10 C15 C16 O13 6.4(6) . . . . ?
C10 C15 C16 O14 -175.2(3) . . . . ?
C11 C10 C15 C14 -0.1(5) . . . . ?
C11 C10 C15 C16 177.6(4) . . . . ?
C11 C10 O12 C9 3.3(6) . . . . ?
C11 C12 C13 C14 0.2(7) . . . . ?
C12 C13 C14 C15 -0.1(7) . . . . ?
C13 C14 C15 C10 0.0(6) . . . . ?
C13 C14 C15 C16 -177.8(4) . . . . ?
C14 C15 C16 O13 -175.8(4) . . . . ?
C14 C15 C16 O14 2.6(5) . . . . ?
C15 C10 C11 C12 0.3(6) . . . . ?
C15 C10 O12 C9 -177.6(4) . . . . ?
C15 C16 O13 Zn3 -172.1(3) . . . . ?
C15 C16 O14 Zn3 86.3(4) . . . 3_476 ?
C17 C18 C19 C20 -176.3(3) . . . . ?
C17 C18 C23 C22 175.7(4) . . . . ?
C18 C17 O1 Zn1 173.3(2) . . . . ?
C18 C19 C20 C21 0.7(5) . . . . ?
C18 C19 C20 C24 -178.1(3) . . . . ?
C19 C18 C23 C22 -1.0(6) . . . . ?
C19 C20 C21 C22 -1.2(5) . . . . ?
C19 C20 C24 O3 -20.8(5) . . . . ?
C19 C20 C24 O4 157.4(3) . . . . ?
C20 C21 C22 C23 0.6(6) . . . . ?
C20 C21 C22 C25 -176.3(4) . . . . ?
C20 C24 O3 Zn2 143.5(3) . . . 4_676 ?
C20 C24 O4 Zn1 -156.5(2) . . . 4_676 ?
C21 C20 C24 O3 160.5(3) . . . . ?
C21 C20 C24 O4 -21.4(5) . . . . ?
C21 C22 C23 C18 0.5(6) . . . . ?
C21 C22 C25 O5 -152.8(4) . . . . ?
C22 C25 O5 C26 -165.5(4) . . . . ?
C23 C18 C19 C20 0.4(5) . . . . ?
C23 C22 C25 O5 30.3(6) . . . . ?
C24 C20 C21 C22 177.6(3) . . . . ?
C25 C22 C23 C18 177.3(4) . . . . ?
C26 C27 C28 C29 -1.3(9) . . . . ?
C26 C31 C32 O6 38.1(6) . . . . ?
C26 C31 C32 O7 -144.1(4) . . . . ?
C27 C26 C31 C30 2.2(6) . . . . ?
C27 C26 C31 C32 -178.4(4) . . . . ?
C27 C26 O5 C25 -3.3(6) . . . . ?
C27 C28 C29 C30 1.0(10) . . . . ?
C28 C29 C30 C31 0.9(9) . . . . ?
C29 C30 C31 C26 -2.5(7) . . . . ?
C29 C30 C31 C32 178.0(5) . . . . ?
C30 C31 C32 O6 -142.4(4) . . . . ?
C30 C31 C32 O7 35.3(5) . . . . ?
C31 C26 C27 C28 -0.3(8) . . . . ?
C31 C26 O5 C25 175.0(4) . . . . ?
C31 C32 O6 Zn1 25.5(5) . . . 1_655 ?
C31 C32 O6 Zn2 -158.2(2) . . . 1_655 ?
O1 C17 C18 C19 -11.3(5) . . . . ?
O1 C17 C18 C23 172.0(4) . . . . ?
O2 C17 C18 C19 167.8(4) . . . . ?
O2 C17 C18 C23 -8.8(6) . . . . ?
O2 C17 O1 Zn1 -5.9(5) . . . . ?
O3 C24 O4 Zn1 21.4(5) . . . 4_676 ?
O4 C24 O3 Zn2 -34.5(6) . . . 4_676 ?
O5 C26 C27 C28 178.0(5) . . . . ?
O5 C26 C31 C30 -176.2(4) . . . . ?
O5 C26 C31 C32 3.2(6) . . . . ?
O7 C32 O6 Zn1 -152.1(3) . . . 1_655 ?
O7 C32 O6 Zn2 24.1(5) . . . 1_655 ?
O8 C1 C2 C3 3.3(5) . . . . ?
O8 C1 C2 C7 -177.6(3) . . . . ?
O8 C1 O9 Zn2 2.3(7) . . . . ?
O9 C1 C2 C3 -175.6(3) . . . . ?
O9 C1 C2 C7 3.4(5) . . . . ?
O9 C1 O8 Zn1 3.8(6) . . . . ?
O10 C8 O11 Zn3 30.2(4) . . . 3_576 ?
O12 C10 C11 C12 179.3(4) . . . . ?
O12 C10 C15 C14 -179.3(4) . . . . ?
O12 C10 C15 C16 -1.5(5) . . . . ?
O13 C16 O14 Zn3 -95.3(4) . . . 3_476 ?
O14 C16 O13 Zn3 9.5(5) . . . . ?
